data_4120914
loop_
_publ_author_name
'Xin Zheng'
'Xingyong Wang'
'Yunfan Qiu'
'Yuantao Li'
'Chenkun Zhou'
'Yunxia Sui'
'Yizhi Li'
'Jing Ma'
'Xinping Wang'

_publ_section_title
;
 One-Electron Oxidation of an Organic Molecule by B(C6F5)3; Isolation and
 Structures of Stable Non-para-substituted Triarylamine Cation Radical and
 Bis(triarylamine) Dication Diradicaloid
;
_journal_name_full 'Journal of the American Chemical Society'
_journal_page_first 14912
_journal_page_last 14915
_journal_paper_doi 10.1021/ja407318h
_journal_volume 135
_journal_year 2013
_chemical_formula_moiety 'C16 Al F36 O4, C27 H27 N'
_chemical_formula_sum 'C43 H27 Al F36 N O4'
_chemical_formula_weight 1332.64
_chemical_name_systematic
; 
 ? 
;
_space_group_IT_number 2
_symmetry_cell_setting triclinic
_symmetry_space_group_name_Hall '-P 1'
_symmetry_space_group_name_H-M 'P -1'
_atom_sites_solution_hydrogens geom
_atom_sites_solution_primary direct
_atom_sites_solution_secondary difmap
_audit_creation_method SHELXL-97
_cell_angle_alpha 87.935(2)
_cell_angle_beta 88.731(3)
_cell_angle_gamma 68.774(2)
_cell_formula_units_Z 2
_cell_length_a 10.8076(13)
_cell_length_b 14.3904(17)
_cell_length_c 17.7688(15)
_cell_measurement_reflns_used 4985
_cell_measurement_temperature 123(2)
_cell_measurement_theta_max 25.73
_cell_measurement_theta_min 2.29
_cell_volume 2574.2(5)
_computing_cell_refinement 'Bruker SAINT'
_computing_data_collection 'Bruker APEX II'
_computing_data_reduction 'Bruker SAINT'
_computing_molecular_graphics 'Bruker SHELXTL'
_computing_publication_material 'Bruker SHELXTL'
_computing_structure_refinement 'SHELXL-97 (Sheldrick, 2008)'
_computing_structure_solution 'SHELXS-97 (Sheldrick, 2008)'
_diffrn_ambient_temperature 123(2)
_diffrn_measured_fraction_theta_full 0.981
_diffrn_measured_fraction_theta_max 0.981
_diffrn_measurement_device_type 'Bruker APEX II CCD'
_diffrn_measurement_method '\f and \w scans'
_diffrn_radiation_monochromator graphite
_diffrn_radiation_source 'fine-focus sealed tube'
_diffrn_radiation_type MoK\a
_diffrn_radiation_wavelength 0.71073
_diffrn_reflns_av_R_equivalents 0.0113
_diffrn_reflns_av_sigmaI/netI 0.0695
_diffrn_reflns_limit_h_max 11
_diffrn_reflns_limit_h_min -12
_diffrn_reflns_limit_k_max 17
_diffrn_reflns_limit_k_min -17
_diffrn_reflns_limit_l_max 20
_diffrn_reflns_limit_l_min -21
_diffrn_reflns_number 17892
_diffrn_reflns_theta_full 25.03
_diffrn_reflns_theta_max 25.03
_diffrn_reflns_theta_min 1.52
_exptl_absorpt_coefficient_mu 0.213
_exptl_absorpt_correction_T_max 0.9546
_exptl_absorpt_correction_T_min 0.9427
_exptl_absorpt_correction_type multi-scan
_exptl_absorpt_process_details 'SADABS (Sheldrick, 1997)'
_exptl_crystal_colour blue
_exptl_crystal_density_diffrn 1.719
_exptl_crystal_description block
_exptl_crystal_F_000 1322
_exptl_crystal_size_max 0.38
_exptl_crystal_size_mid 0.25
_exptl_crystal_size_min 0.25
_refine_diff_density_max 0.404
_refine_diff_density_min -0.490
_refine_diff_density_rms 0.109
_refine_ls_extinction_method none
_refine_ls_goodness_of_fit_ref 1.036
_refine_ls_hydrogen_treatment constr
_refine_ls_matrix_type full
_refine_ls_number_parameters 772
_refine_ls_number_reflns 8913
_refine_ls_number_restraints 0
_refine_ls_restrained_S_all 1.036
_refine_ls_R_factor_all 0.0671
_refine_ls_R_factor_gt 0.0559
_refine_ls_shift/su_max 0.000
_refine_ls_shift/su_mean 0.000
_refine_ls_structure_factor_coef Fsqd
_refine_ls_weighting_details 'calc w=1/[\s^2^(Fo^2^)+(0.0600P)^2^+1.9900P] where P=(Fo^2^+2Fc^2^)/3'
_refine_ls_weighting_scheme calc
_refine_ls_wR_factor_gt 0.1391
_refine_ls_wR_factor_ref 0.1425
_reflns_number_gt 6561
_reflns_number_total 8913
_reflns_threshold_expression >2sigma(I)
_cod_data_source_file ja407318h_si_002.cif
_cod_data_source_block 1
_cod_database_code 4120914

loop_
_symmetry_equiv_pos_as_xyz
'x, y, z'
'-x, -y, -z'

loop_
_atom_site_label
_atom_site_type_symbol
_atom_site_fract_x
_atom_site_fract_y
_atom_site_fract_z
_atom_site_U_iso_or_equiv
_atom_site_adp_type
_atom_site_occupancy
_atom_site_symmetry_multiplicity
_atom_site_calc_flag
_atom_site_refinement_flags
Al1 Al 0.80359(9) 0.27349(7) 0.21906(5) 0.0312(2) Uani 1 1 d .
C1 C 0.8709(3) 0.7339(2) 0.26773(19) 0.0372(7) Uani 1 1 d .
C2 C 0.8803(3) 0.7408(2) 0.18814(18) 0.0372(7) Uani 1 1 d .
C3 C 1.0046(3) 0.7059(2) 0.15415(19) 0.0398(8) Uani 1 1 d .
H3 H 1.0109 0.7063 0.1007 0.048 Uiso 1 1 calc R
C4 C 1.1196(3) 0.6705(3) 0.1957(2) 0.0425(8) Uani 1 1 d .
H4 H 1.2042 0.6514 0.1717 0.051 Uiso 1 1 calc R
C5 C 1.1087(3) 0.6634(3) 0.2740(2) 0.0415(8) Uani 1 1 d .
H5 H 1.1875 0.6364 0.3028 0.050 Uiso 1 1 calc R
C6 C 0.9894(3) 0.6938(2) 0.31050(19) 0.0367(7) Uani 1 1 d .
C7 C 0.9912(3) 0.6771(2) 0.39442(19) 0.0386(7) Uani 1 1 d .
C8 C 0.8521(3) 0.7183(3) 0.42771(18) 0.0378(7) Uani 1 1 d .
C9 C 0.8421(3) 0.7090(3) 0.50588(19) 0.0388(7) Uani 1 1 d .
H9 H 0.9199 0.6769 0.5347 0.047 Uiso 1 1 calc R
C10 C 0.7193(4) 0.7461(3) 0.5420(2) 0.0451(8) Uani 1 1 d .
H10 H 0.7130 0.7407 0.5953 0.054 Uiso 1 1 calc R
C11 C 0.6068(4) 0.7909(3) 0.49977(19) 0.0420(8) Uani 1 1 d .
H11 H 0.5230 0.8135 0.5247 0.050 Uiso 1 1 calc R
C12 C 0.6113(3) 0.8041(2) 0.42233(19) 0.0393(7) Uani 1 1 d .
C13 C 0.7371(3) 0.7637(2) 0.38548(19) 0.0372(7) Uani 1 1 d .
C14 C 0.4802(3) 0.8582(3) 0.38280(19) 0.0399(8) Uani 1 1 d .
C15 C 0.5011(3) 0.8582(3) 0.29798(19) 0.0402(8) Uani 1 1 d .
C16 C 0.3908(4) 0.9032(3) 0.2531(2) 0.0506(9) Uani 1 1 d .
H16 H 0.3068 0.9323 0.2770 0.061 Uiso 1 1 calc R
C17 C 0.3965(4) 0.9081(3) 0.1762(2) 0.0519(10) Uani 1 1 d .
H17 H 0.3183 0.9401 0.1477 0.062 Uiso 1 1 calc R
C18 C 0.5154(4) 0.8665(3) 0.1414(2) 0.0510(10) Uani 1 1 d .
H18 H 0.5190 0.8679 0.0879 0.061 Uiso 1 1 calc R
C19 C 0.6342(3) 0.8212(3) 0.18156(19) 0.0399(8) Uani 1 1 d .
C20 C 0.6256(3) 0.8172(2) 0.26230(18) 0.0366(7) Uani 1 1 d .
C21 C 0.7612(3) 0.7764(3) 0.13796(19) 0.0390(7) Uani 1 1 d .
C22 C 0.7533(3) 0.6888(3) 0.09312(19) 0.0411(8) Uani 1 1 d .
H22A H 0.8432 0.6411 0.0837 0.062 Uiso 1 1 calc R
H22B H 0.7094 0.7142 0.0450 0.062 Uiso 1 1 calc R
H22C H 0.7024 0.6555 0.1222 0.062 Uiso 1 1 calc R
C23 C 0.7766(4) 0.8559(3) 0.0811(2) 0.0478(9) Uani 1 1 d .
H23A H 0.7471 0.9209 0.1048 0.072 Uiso 1 1 calc R
H23B H 0.7224 0.8601 0.0366 0.072 Uiso 1 1 calc R
H23C H 0.8700 0.8369 0.0658 0.072 Uiso 1 1 calc R
C24 C 1.0502(3) 0.5650(3) 0.4124(2) 0.0437(8) Uani 1 1 d .
H24A H 0.9825 0.5357 0.4053 0.066 Uiso 1 1 calc R
H24B H 1.0801 0.5537 0.4647 0.066 Uiso 1 1 calc R
H24C H 1.1258 0.5339 0.3787 0.066 Uiso 1 1 calc R
C25 C 1.0795(3) 0.7262(3) 0.4312(2) 0.0434(8) Uani 1 1 d .
H25A H 1.1615 0.6743 0.4491 0.065 Uiso 1 1 calc R
H25B H 1.0317 0.7654 0.4738 0.065 Uiso 1 1 calc R
H25C H 1.1013 0.7701 0.3940 0.065 Uiso 1 1 calc R
C26 C 0.4252(3) 0.9673(3) 0.4083(2) 0.0425(8) Uani 1 1 d .
H26A H 0.4938 0.9965 0.4014 0.064 Uiso 1 1 calc R
H26B H 0.3993 0.9688 0.4616 0.064 Uiso 1 1 calc R
H26C H 0.3476 1.0057 0.3781 0.064 Uiso 1 1 calc R
C27 C 0.3815(4) 0.8063(3) 0.4025(2) 0.0442(8) Uani 1 1 d .
H27A H 0.2961 0.8562 0.4174 0.066 Uiso 1 1 calc R
H27B H 0.4162 0.7580 0.4442 0.066 Uiso 1 1 calc R
H27C H 0.3691 0.7717 0.3584 0.066 Uiso 1 1 calc R
C28 C 1.0498(3) 0.3145(3) 0.18372(19) 0.0388(7) Uani 1 1 d .
C29 C 1.1659(4) 0.2291(3) 0.1528(2) 0.0474(9) Uani 1 1 d .
C30 C 1.0877(4) 0.3804(3) 0.2389(2) 0.0476(9) Uani 1 1 d .
C31 C 0.9945(4) 0.3792(3) 0.1125(2) 0.0449(8) Uani 1 1 d .
C32 C 0.6153(3) 0.4416(3) 0.30613(19) 0.0411(8) Uani 1 1 d .
C33 C 0.6877(4) 0.4872(3) 0.3567(2) 0.0488(9) Uani 1 1 d .
C34 C 0.5305(4) 0.5186(3) 0.2469(2) 0.0472(9) Uani 1 1 d .
C35 C 0.5121(4) 0.4078(3) 0.3485(2) 0.0494(9) Uani 1 1 d .
C36 C 0.8729(3) 0.0852(2) 0.31144(19) 0.0394(7) Uani 1 1 d .
C37 C 0.7675(4) 0.0481(3) 0.3435(2) 0.0476(9) Uani 1 1 d .
C38 C 0.9637(3) -0.0027(3) 0.2659(2) 0.0424(8) Uani 1 1 d .
C39 C 0.9655(4) 0.1052(3) 0.3683(2) 0.0493(9) Uani 1 1 d .
C40 C 0.6863(4) 0.2458(3) 0.07479(19) 0.0428(8) Uani 1 1 d .
C41 C 0.6301(4) 0.3350(3) 0.0189(2) 0.0511(9) Uani 1 1 d .
C42 C 0.5872(3) 0.2001(3) 0.10735(19) 0.0415(8) Uani 1 1 d .
C43 C 0.7899(4) 0.1639(3) 0.0316(2) 0.0464(9) Uani 1 1 d .
F1 F 1.1327(2) 0.15578(16) 0.13307(12) 0.0528(5) Uani 1 1 d .
F2 F 1.2335(2) 0.18840(16) 0.23410(12) 0.0520(5) Uani 1 1 d .
F3 F 1.2458(2) 0.24452(16) 0.11305(12) 0.0513(5) Uani 1 1 d .
F4 F 1.0902(2) 0.34321(16) 0.30979(11) 0.0493(5) Uani 1 1 d .
F5 F 1.2079(2) 0.38603(16) 0.22512(12) 0.0525(5) Uani 1 1 d .
F6 F 0.9861(2) 0.46776(15) 0.23730(12) 0.0521(5) Uani 1 1 d .
F7 F 1.0683(2) 0.43817(15) 0.09179(12) 0.0495(5) Uani 1 1 d .
F8 F 0.8699(2) 0.44061(14) 0.11637(11) 0.0465(5) Uani 1 1 d .
F9 F 1.0032(2) 0.31556(16) 0.05313(11) 0.0497(5) Uani 1 1 d .
F10 F 0.8073(2) 0.42869(15) 0.38310(12) 0.0510(5) Uani 1 1 d .
F11 F 0.6986(2) 0.56661(15) 0.32263(13) 0.0534(5) Uani 1 1 d .
F12 F 0.6055(2) 0.51575(16) 0.41620(12) 0.0522(5) Uani 1 1 d .
F13 F 0.6020(2) 0.52517(15) 0.18719(11) 0.0494(5) Uani 1 1 d .
F14 F 0.4606(2) 0.60661(15) 0.27575(12) 0.0494(5) Uani 1 1 d .
F15 F 0.4398(2) 0.48148(16) 0.22347(12) 0.0503(5) Uani 1 1 d .
F16 F 0.4070(2) 0.48621(17) 0.36599(12) 0.0545(5) Uani 1 1 d .
F17 F 0.4941(2) 0.33483(15) 0.31068(12) 0.0519(5) Uani 1 1 d .
F18 F 0.5866(2) 0.36868(16) 0.40946(12) 0.0535(5) Uani 1 1 d .
F19 F 0.7285(2) 0.12043(16) 0.39630(12) 0.0545(6) Uani 1 1 d .
F20 F 0.6671(2) 0.05586(16) 0.30069(13) 0.0551(6) Uani 1 1 d .
F21 F 0.8164(2) -0.03345(15) 0.38886(12) 0.0507(5) Uani 1 1 d .
F22 F 0.8961(2) -0.04092(16) 0.22360(12) 0.0525(5) Uani 1 1 d .
F23 F 1.0419(2) -0.07981(15) 0.30482(12) 0.0489(5) Uani 1 1 d .
F24 F 1.0344(2) 0.01963(15) 0.21095(12) 0.0537(5) Uani 1 1 d .
F25 F 1.0009(2) 0.04171(16) 0.42635(11) 0.0511(5) Uani 1 1 d .
F26 F 1.0796(2) 0.09601(15) 0.33085(12) 0.0510(5) Uani 1 1 d .
F27 F 0.9220(2) 0.20207(15) 0.38121(12) 0.0513(5) Uani 1 1 d .
F28 F 0.7142(2) 0.37683(16) -0.00551(12) 0.0534(5) Uani 1 1 d .
F29 F 0.5218(2) 0.39784(16) 0.05256(12) 0.0552(6) Uani 1 1 d .
F30 F 0.5786(2) 0.31022(16) -0.04202(12) 0.0509(5) Uani 1 1 d .
F31 F 0.5186(2) 0.24907(16) 0.16609(12) 0.0503(5) Uani 1 1 d .
F32 F 0.50823(19) 0.18682(15) 0.05541(11) 0.0478(5) Uani 1 1 d .
F33 F 0.6499(2) 0.10982(15) 0.14057(11) 0.0466(5) Uani 1 1 d .
F34 F 0.7433(2) 0.11219(16) -0.01261(12) 0.0491(5) Uani 1 1 d .
F35 F 0.8822(2) 0.09874(16) 0.07512(12) 0.0516(5) Uani 1 1 d .
F36 F 0.8661(2) 0.19206(16) -0.01652(12) 0.0512(5) Uani 1 1 d .
N1 N 0.7456(3) 0.7713(2) 0.30475(15) 0.0365(6) Uani 1 1 d .
O1 O 0.9547(2) 0.28443(18) 0.21311(13) 0.0425(6) Uani 1 1 d .
O2 O 0.7021(2) 0.36534(17) 0.27479(14) 0.0460(6) Uani 1 1 d .
O3 O 0.8179(2) 0.16239(16) 0.26225(13) 0.0424(6) Uani 1 1 d .
O4 O 0.7442(2) 0.27681(18) 0.13056(14) 0.0457(6) Uani 1 1 d .

loop_
_atom_site_aniso_label
_atom_site_aniso_U_11
_atom_site_aniso_U_22
_atom_site_aniso_U_33
_atom_site_aniso_U_23
_atom_site_aniso_U_13
_atom_site_aniso_U_12
Al1 0.0296(5) 0.0331(5) 0.0291(5) 0.0081(4) 0.0076(4) -0.0105(4)
C1 0.0348(17) 0.0364(17) 0.0370(18) 0.0105(14) 0.0043(13) -0.0101(14)
C2 0.0364(17) 0.0376(17) 0.0342(17) -0.0071(14) -0.0017(13) -0.0086(14)
C3 0.0397(18) 0.0415(18) 0.0347(17) 0.0059(14) 0.0060(14) -0.0114(15)
C4 0.0378(18) 0.0425(18) 0.0430(19) 0.0088(15) 0.0073(14) -0.0110(15)
C5 0.0359(17) 0.0461(19) 0.0401(19) -0.0141(15) -0.0020(14) -0.0106(15)
C6 0.0390(17) 0.0358(17) 0.0351(17) -0.0043(14) -0.0031(14) -0.0129(14)
C7 0.0406(18) 0.0389(17) 0.0346(17) 0.0032(14) -0.0060(14) -0.0123(15)
C8 0.0384(17) 0.0436(18) 0.0314(17) -0.0097(14) -0.0032(13) -0.0136(15)
C9 0.0391(17) 0.0416(18) 0.0343(17) -0.0087(14) -0.0058(14) -0.0118(15)
C10 0.049(2) 0.0441(19) 0.0384(18) 0.0087(15) 0.0074(15) -0.0133(16)
C11 0.0415(18) 0.0434(18) 0.0363(18) -0.0081(15) 0.0113(14) -0.0096(15)
C12 0.0378(17) 0.0389(17) 0.0375(18) -0.0114(14) -0.0014(14) -0.0084(14)
C13 0.0369(17) 0.0406(17) 0.0338(17) -0.0081(14) 0.0040(13) -0.0133(14)
C14 0.0350(17) 0.0427(18) 0.0390(18) -0.0049(15) 0.0067(14) -0.0105(15)
C15 0.0386(18) 0.0401(18) 0.0377(18) -0.0061(15) 0.0025(14) -0.0091(15)
C16 0.0406(19) 0.049(2) 0.046(2) -0.0169(17) -0.0075(16) 0.0054(16)
C17 0.0407(19) 0.051(2) 0.044(2) -0.0115(17) -0.0091(16) 0.0084(17)
C18 0.0426(19) 0.047(2) 0.042(2) -0.0135(16) -0.0109(16) 0.0111(16)
C19 0.0365(17) 0.0452(19) 0.0339(17) -0.0116(14) -0.0051(13) -0.0086(15)
C20 0.0365(17) 0.0355(16) 0.0336(17) -0.0155(14) -0.0038(13) -0.0064(14)
C21 0.0365(17) 0.0434(18) 0.0355(17) -0.0091(15) 0.0033(14) -0.0118(14)
C22 0.0397(18) 0.0420(18) 0.0385(18) -0.0105(15) 0.0062(14) -0.0104(15)
C23 0.0448(19) 0.048(2) 0.047(2) 0.0079(17) -0.0106(16) -0.0138(17)
C24 0.0391(18) 0.0419(18) 0.046(2) 0.0093(15) 0.0095(15) -0.0107(15)
C25 0.0373(18) 0.0472(19) 0.0421(19) -0.0044(16) -0.0106(14) -0.0101(15)
C26 0.0394(18) 0.0437(19) 0.0414(19) -0.0108(15) -0.0074(14) -0.0102(15)
C27 0.0420(18) 0.0466(19) 0.0426(19) -0.0084(16) 0.0091(15) -0.0142(16)
C28 0.0334(16) 0.0448(18) 0.0364(17) -0.0020(15) 0.0028(13) -0.0120(15)
C29 0.049(2) 0.047(2) 0.043(2) 0.0043(16) 0.0061(17) -0.0147(17)
C30 0.047(2) 0.045(2) 0.048(2) 0.0028(17) -0.0073(16) -0.0141(17)
C31 0.050(2) 0.0430(19) 0.0407(19) 0.0012(16) 0.0060(15) -0.0160(17)
C32 0.0376(17) 0.0460(19) 0.0349(17) -0.0016(15) 0.0049(14) -0.0096(15)
C33 0.043(2) 0.047(2) 0.053(2) 0.0063(18) -0.0010(17) -0.0138(17)
C34 0.0422(19) 0.0417(19) 0.053(2) 0.0061(17) 0.0007(16) -0.0106(16)
C35 0.0423(19) 0.050(2) 0.050(2) -0.0017(18) 0.0096(16) -0.0103(17)
C36 0.0479(19) 0.0363(17) 0.0331(17) 0.0072(14) -0.0019(14) -0.0148(15)
C37 0.045(2) 0.049(2) 0.045(2) 0.0122(17) 0.0045(16) -0.0141(17)
C38 0.0396(18) 0.0421(18) 0.0415(19) 0.0072(15) -0.0083(15) -0.0102(15)
C39 0.057(2) 0.044(2) 0.041(2) 0.0075(16) -0.0124(17) -0.0124(17)
C40 0.0466(19) 0.0440(19) 0.0351(18) 0.0036(15) -0.0059(15) -0.0131(16)
C41 0.049(2) 0.052(2) 0.046(2) 0.0128(18) -0.0172(17) -0.0112(19)
C42 0.0386(18) 0.0471(19) 0.0384(18) -0.0072(16) -0.0077(14) -0.0139(15)
C43 0.0414(19) 0.055(2) 0.043(2) 0.0098(17) -0.0067(15) -0.0179(17)
F1 0.0543(12) 0.0487(12) 0.0509(12) -0.0104(10) -0.0125(10) -0.0115(10)
F2 0.0453(11) 0.0503(12) 0.0558(13) 0.0091(10) -0.0133(9) -0.0121(9)
F3 0.0426(11) 0.0569(12) 0.0483(12) -0.0115(10) 0.0144(9) -0.0106(10)
F4 0.0491(11) 0.0536(12) 0.0422(11) -0.0054(9) -0.0124(9) -0.0138(10)
F5 0.0499(12) 0.0530(12) 0.0543(13) 0.0085(10) -0.0149(10) -0.0185(10)
F6 0.0562(12) 0.0449(11) 0.0511(12) -0.0123(9) -0.0140(10) -0.0115(10)
F7 0.0494(11) 0.0500(11) 0.0494(12) 0.0126(9) -0.0094(9) -0.0190(10)
F8 0.0461(11) 0.0432(11) 0.0450(11) 0.0096(9) -0.0074(9) -0.0103(9)
F9 0.0519(12) 0.0567(12) 0.0397(11) -0.0115(10) 0.0085(9) -0.0182(10)
F10 0.0485(12) 0.0477(11) 0.0519(12) 0.0119(10) -0.0111(9) -0.0123(10)
F11 0.0528(12) 0.0475(12) 0.0585(13) 0.0093(10) -0.0137(10) -0.0167(10)
F12 0.0551(12) 0.0536(12) 0.0452(12) -0.0105(10) -0.0095(10) -0.0148(10)
F13 0.0483(11) 0.0512(12) 0.0424(11) 0.0129(9) -0.0078(9) -0.0115(10)
F14 0.0461(11) 0.0461(11) 0.0515(12) -0.0081(9) -0.0115(9) -0.0100(9)
F15 0.0471(11) 0.0514(12) 0.0487(12) -0.0098(10) -0.0089(9) -0.0122(10)
F16 0.0445(11) 0.0587(13) 0.0536(13) -0.0100(10) 0.0154(10) -0.0110(10)
F17 0.0527(12) 0.0473(12) 0.0538(13) 0.0080(10) -0.0095(10) -0.0163(10)
F18 0.0538(12) 0.0552(12) 0.0492(12) 0.0095(10) 0.0089(10) -0.0186(10)
F19 0.0556(13) 0.0526(12) 0.0490(12) 0.0076(10) 0.0116(10) -0.0136(10)
F20 0.0490(12) 0.0556(13) 0.0597(13) 0.0181(11) -0.0073(10) -0.0192(10)
F21 0.0503(12) 0.0465(11) 0.0497(12) 0.0124(9) 0.0120(9) -0.0129(9)
F22 0.0536(12) 0.0487(12) 0.0518(12) -0.0094(10) -0.0114(10) -0.0130(10)
F23 0.0473(11) 0.0451(11) 0.0474(12) 0.0097(9) -0.0108(9) -0.0087(9)
F24 0.0544(12) 0.0483(12) 0.0501(12) 0.0095(10) 0.0115(10) -0.0102(10)
F25 0.0533(12) 0.0544(12) 0.0425(11) 0.0133(10) -0.0126(9) -0.0164(10)
F26 0.0465(12) 0.0517(12) 0.0508(12) 0.0136(10) -0.0131(9) -0.0134(10)
F27 0.0564(12) 0.0471(12) 0.0482(12) -0.0097(9) -0.0138(10) -0.0144(10)
F28 0.0564(13) 0.0486(12) 0.0522(12) 0.0138(10) -0.0172(10) -0.0160(10)
F29 0.0558(13) 0.0521(12) 0.0510(12) 0.0121(10) -0.0125(10) -0.0119(11)
F30 0.0526(12) 0.0518(12) 0.0443(12) 0.0121(9) -0.0172(9) -0.0143(10)
F31 0.0481(12) 0.0551(12) 0.0464(12) -0.0110(10) 0.0088(9) -0.0169(10)
F32 0.0417(11) 0.0511(12) 0.0486(12) -0.0084(9) -0.0121(9) -0.0131(9)
F33 0.0461(11) 0.0484(11) 0.0435(11) 0.0075(9) -0.0095(9) -0.0152(9)
F34 0.0475(11) 0.0521(12) 0.0451(11) -0.0113(10) 0.0068(9) -0.0144(10)
F35 0.0450(11) 0.0502(12) 0.0521(12) 0.0089(10) -0.0062(9) -0.0087(9)
F36 0.0503(12) 0.0559(12) 0.0465(12) -0.0059(10) 0.0098(9) -0.0184(10)
N1 0.0371(14) 0.0392(15) 0.0331(14) -0.0086(12) -0.0026(11) -0.0130(12)
O1 0.0330(12) 0.0497(13) 0.0428(13) 0.0130(11) -0.0077(10) -0.0134(10)
O2 0.0449(13) 0.0375(12) 0.0474(14) 0.0045(11) 0.0114(11) -0.0060(11)
O3 0.0439(13) 0.0362(12) 0.0450(13) 0.0135(10) -0.0116(10) -0.0126(10)
O4 0.0516(14) 0.0457(13) 0.0421(13) 0.0111(11) -0.0159(11) -0.0204(12)

loop_
_atom_type_symbol
_atom_type_description
_atom_type_scat_dispersion_real
_atom_type_scat_dispersion_imag
_atom_type_scat_source
C C 0.0033 0.0016 'International Tables Vol C Tables 4.2.6.8 and 6.1.1.4'
H H 0.0000 0.0000 'International Tables Vol C Tables 4.2.6.8 and 6.1.1.4'
N N 0.0061 0.0033 'International Tables Vol C Tables 4.2.6.8 and 6.1.1.4'
O O 0.0106 0.0060 'International Tables Vol C Tables 4.2.6.8 and 6.1.1.4'
F F 0.0171 0.0103 'International Tables Vol C Tables 4.2.6.8 and 6.1.1.4'
Al Al 0.0645 0.0514 'International Tables Vol C Tables 4.2.6.8 and 6.1.1.4'

loop_
_geom_angle_atom_site_label_1
_geom_angle_atom_site_label_2
_geom_angle_atom_site_label_3
_geom_angle
O1 Al1 O4 109.11(12)
O1 Al1 O3 109.77(12)
O4 Al1 O3 108.73(13)
O1 Al1 O2 108.67(13)
O4 Al1 O2 113.57(13)
O3 Al1 O2 106.94(12)
C2 C1 N1 120.6(3)
C2 C1 C6 119.2(3)
N1 C1 C6 120.2(3)
C3 C2 C1 118.9(3)
C3 C2 C21 117.8(3)
C1 C2 C21 123.1(3)
C4 C3 C2 121.8(3)
C4 C3 H3 119.1
C2 C3 H3 119.1
C3 C4 C5 118.4(3)
C3 C4 H4 120.8
C5 C4 H4 120.8
C6 C5 C4 122.4(3)
C6 C5 H5 118.8
C4 C5 H5 118.8
C5 C6 C1 119.2(3)
C5 C6 C7 117.0(3)
C1 C6 C7 123.7(3)
C6 C7 C8 111.2(3)
C6 C7 C24 108.8(3)
C8 C7 C24 108.6(3)
C6 C7 C25 110.4(3)
C8 C7 C25 109.7(3)
C24 C7 C25 108.0(3)
C9 C8 C13 119.5(3)
C9 C8 C7 116.2(3)
C13 C8 C7 124.3(3)
C10 C9 C8 120.6(3)
C10 C9 H9 119.7
C8 C9 H9 119.7
C11 C10 C9 119.3(3)
C11 C10 H10 120.3
C9 C10 H10 120.3
C10 C11 C12 122.5(3)
C10 C11 H11 118.8
C12 C11 H11 118.8
C11 C12 C13 117.9(3)
C11 C12 C14 117.2(3)
C13 C12 C14 124.9(3)
C8 C13 C12 120.1(3)
C8 C13 N1 120.1(3)
C12 C13 N1 119.8(3)
C15 C14 C12 110.4(3)
C15 C14 C27 108.8(3)
C12 C14 C27 110.1(3)
C15 C14 C26 108.7(3)
C12 C14 C26 108.4(3)
C27 C14 C26 110.5(3)
C16 C15 C20 118.0(3)
C16 C15 C14 118.0(3)
C20 C15 C14 124.0(3)
C17 C16 C15 123.6(3)
C17 C16 H16 118.2
C15 C16 H16 118.2
C18 C17 C16 118.8(3)
C18 C17 H17 120.6
C16 C17 H17 120.6
C17 C18 C19 122.4(3)
C17 C18 H18 118.8
C19 C18 H18 118.8
C18 C19 C20 117.7(3)
C18 C19 C21 118.5(3)
C20 C19 C21 123.7(3)
C15 C20 C19 119.5(3)
C15 C20 N1 121.6(3)
C19 C20 N1 118.9(3)
C19 C21 C2 112.2(3)
C19 C21 C22 108.6(3)
C2 C21 C22 110.1(3)
C19 C21 C23 109.1(3)
C2 C21 C23 108.6(3)
C22 C21 C23 108.2(3)
C21 C22 H22A 109.5
C21 C22 H22B 109.5
H22A C22 H22B 109.5
C21 C22 H22C 109.5
H22A C22 H22C 109.5
H22B C22 H22C 109.5
C21 C23 H23A 109.5
C21 C23 H23B 109.5
H23A C23 H23B 109.5
C21 C23 H23C 109.5
H23A C23 H23C 109.5
H23B C23 H23C 109.5
C7 C24 H24A 109.5
C7 C24 H24B 109.5
H24A C24 H24B 109.5
C7 C24 H24C 109.5
H24A C24 H24C 109.5
H24B C24 H24C 109.5
C7 C25 H25A 109.5
C7 C25 H25B 109.5
H25A C25 H25B 109.5
C7 C25 H25C 109.5
H25A C25 H25C 109.5
H25B C25 H25C 109.5
C14 C26 H26A 109.5
C14 C26 H26B 109.5
H26A C26 H26B 109.5
C14 C26 H26C 109.5
H26A C26 H26C 109.5
H26B C26 H26C 109.5
C14 C27 H27A 109.5
C14 C27 H27B 109.5
H27A C27 H27B 109.5
C14 C27 H27C 109.5
H27A C27 H27C 109.5
H27B C27 H27C 109.5
O1 C28 C29 112.3(3)
O1 C28 C31 108.1(3)
C29 C28 C31 102.4(3)
O1 C28 C30 111.2(3)
C29 C28 C30 114.8(3)
C31 C28 C30 107.3(3)
F3 C29 F1 114.5(3)
F3 C29 C28 120.7(3)
F1 C29 C28 112.6(3)
F3 C29 F2 108.3(3)
F1 C29 F2 101.5(3)
C28 C29 F2 95.3(3)
F6 C30 F5 115.1(3)
F6 C30 F4 105.7(3)
F5 C30 F4 106.8(3)
F6 C30 C28 105.2(3)
F5 C30 C28 114.0(3)
F4 C30 C28 109.8(3)
F8 C31 F7 105.9(3)
F8 C31 F9 106.9(3)
F7 C31 F9 107.5(3)
F8 C31 C28 116.2(3)
F7 C31 C28 111.7(3)
F9 C31 C28 108.2(3)
O2 C32 C33 108.2(3)
O2 C32 C35 108.9(3)
C33 C32 C35 113.3(3)
O2 C32 C34 111.7(3)
C33 C32 C34 111.6(3)
C35 C32 C34 103.0(3)
F11 C33 F12 109.0(3)
F11 C33 F10 108.9(3)
F12 C33 F10 107.4(3)
F11 C33 C32 109.4(3)
F12 C33 C32 103.3(3)
F10 C33 C32 118.3(3)
F13 C34 F14 113.4(3)
F13 C34 F15 106.7(3)
F14 C34 F15 105.6(3)
F13 C34 C32 111.5(3)
F14 C34 C32 113.2(3)
F15 C34 C32 105.6(3)
F16 C35 F17 118.5(3)
F16 C35 F18 111.1(3)
F17 C35 F18 109.6(3)
F16 C35 C32 110.0(3)
F17 C35 C32 109.1(3)
F18 C35 C32 96.4(3)
O3 C36 C37 110.1(3)
O3 C36 C38 107.2(3)
C37 C36 C38 103.6(3)
O3 C36 C39 113.2(3)
C37 C36 C39 116.9(3)
C38 C36 C39 104.9(3)
F20 C37 F21 118.1(3)
F20 C37 F19 109.7(3)
F21 C37 F19 99.9(3)
F20 C37 C36 117.9(3)
F21 C37 C36 113.5(3)
F19 C37 C36 92.3(3)
F23 C38 F22 103.7(3)
F23 C38 F24 108.6(3)
F22 C38 F24 97.3(3)
F23 C38 C36 116.3(3)
F22 C38 C36 112.4(3)
F24 C38 C36 116.1(3)
F25 C39 F27 118.4(3)
F25 C39 F26 105.6(3)
F27 C39 F26 99.4(3)
F25 C39 C36 115.6(3)
F27 C39 C36 109.0(3)
F26 C39 C36 106.8(3)
O4 C40 C43 110.3(3)
O4 C40 C42 110.9(3)
C43 C40 C42 106.2(3)
O4 C40 C41 106.6(3)
C43 C40 C41 106.4(3)
C42 C40 C41 116.4(3)
F28 C41 F29 113.9(3)
F28 C41 F30 107.2(3)
F29 C41 F30 102.0(3)
F28 C41 C40 115.9(3)
F29 C41 C40 105.4(3)
F30 C41 C40 111.7(3)
F31 C42 F32 112.0(3)
F31 C42 F33 99.9(3)
F32 C42 F33 106.3(3)
F31 C42 C40 112.8(3)
F32 C42 C40 113.3(3)
F33 C42 C40 111.6(3)
F34 C43 F36 100.9(3)
F34 C43 F35 107.4(3)
F36 C43 F35 100.3(3)
F34 C43 C40 115.7(3)
F36 C43 C40 116.7(3)
F35 C43 C40 113.9(3)
C1 N1 C13 120.2(3)
C1 N1 C20 120.7(3)
C13 N1 C20 119.1(3)
C28 O1 Al1 156.7(2)
C32 O2 Al1 170.0(2)
C36 O3 Al1 153.6(2)
C40 O4 Al1 154.9(2)

loop_
_geom_bond_atom_site_label_1
_geom_bond_atom_site_label_2
_geom_bond_distance
Al1 O1 1.697(2)
Al1 O4 1.704(3)
Al1 O3 1.705(2)
Al1 O2 1.711(2)
C1 C2 1.418(5)
C1 N1 1.419(4)
C1 C6 1.424(5)
C2 C3 1.386(5)
C2 C21 1.501(5)
C3 C4 1.381(5)
C3 H3 0.9500
C4 C5 1.396(5)
C4 H4 0.9500
C5 C6 1.360(5)
C5 H5 0.9500
C6 C7 1.501(5)
C7 C8 1.517(5)
C7 C24 1.529(5)
C7 C25 1.545(5)
C8 C9 1.396(5)
C8 C13 1.398(5)
C9 C10 1.390(5)
C9 H9 0.9500
C10 C11 1.376(5)
C10 H10 0.9500
C11 C12 1.385(5)
C11 H11 0.9500
C12 C13 1.425(5)
C12 C14 1.520(5)
C13 N1 1.438(4)
C14 C15 1.519(5)
C14 C27 1.536(5)
C14 C26 1.545(5)
C15 C16 1.387(5)
C15 C20 1.406(5)
C16 C17 1.366(5)
C16 H16 0.9500
C17 C18 1.351(5)
C17 H17 0.9500
C18 C19 1.408(5)
C18 H18 0.9500
C19 C20 1.436(5)
C19 C21 1.499(5)
C20 N1 1.440(4)
C21 C22 1.544(5)
C21 C23 1.551(5)
C22 H22A 0.9800
C22 H22B 0.9800
C22 H22C 0.9800
C23 H23A 0.9800
C23 H23B 0.9800
C23 H23C 0.9800
C24 H24A 0.9800
C24 H24B 0.9800
C24 H24C 0.9800
C25 H25A 0.9800
C25 H25B 0.9800
C25 H25C 0.9800
C26 H26A 0.9800
C26 H26B 0.9800
C26 H26C 0.9800
C27 H27A 0.9800
C27 H27B 0.9800
C27 H27C 0.9800
C28 O1 1.342(4)
C28 C29 1.514(5)
C28 C31 1.539(5)
C28 C30 1.548(5)
C29 F3 1.180(4)
C29 F1 1.292(5)
C29 F2 1.625(4)
C30 F6 1.337(4)
C30 F5 1.346(4)
C30 F4 1.347(4)
C31 F8 1.318(4)
C31 F7 1.396(4)
C31 F9 1.401(4)
C32 O2 1.293(4)
C32 C33 1.515(6)
C32 C35 1.542(5)
C32 C34 1.548(5)
C33 F11 1.316(4)
C33 F12 1.342(4)
C33 F10 1.346(4)
C34 F13 1.321(4)
C34 F14 1.332(4)
C34 F15 1.354(4)
C35 F16 1.319(4)
C35 F17 1.341(5)
C35 F18 1.343(5)
C36 O3 1.351(4)
C36 C37 1.516(5)
C36 C38 1.536(5)
C36 C39 1.543(5)
C37 F20 1.308(5)
C37 F21 1.344(4)
C37 F19 1.370(5)
C38 F23 1.310(4)
C38 F22 1.321(4)
C38 F24 1.327(4)
C39 F25 1.319(4)
C39 F27 1.326(4)
C39 F26 1.354(5)
C40 O4 1.354(4)
C40 C43 1.517(5)
C40 C42 1.539(5)
C40 C41 1.541(5)
C41 F28 1.318(5)
C41 F29 1.337(5)
C41 F30 1.344(4)
C42 F31 1.333(4)
C42 F32 1.335(4)
C42 F33 1.349(4)
C43 F34 1.325(4)
C43 F36 1.326(4)
C43 F35 1.333(4)
